data_4022209
loop_
_publ_author_name
'David Crich'
'Fernando Sartillo-Piscil'
'Leticia Quintero-Cortes'
'Donald J. Wink'

_publ_section_title
;
 Radical Contraction of 1,3,2-Dioxaphosphepanes to
 1,3,2-Dioxaphosphorinanes: A Kinetic and ^17^O NMR
 Spectroscopic Study
;
_journal_name_full 'Journal of Organic Chemistry'
_journal_page_first 3360
_journal_page_last 3364
_journal_paper_doi 10.1021/jo016388d
_journal_volume 67
_journal_year 2002
_chemical_formula_sum 'C16 H17 Br O4 P'
_chemical_formula_weight 384.18
_space_group_IT_number 2
_symmetry_cell_setting triclinic
_symmetry_space_group_name_Hall '-P 1'
_symmetry_space_group_name_H-M 'P -1'
_atom_sites_solution_hydrogens geom
_atom_sites_solution_primary direct
_atom_sites_solution_secondary difmap
_audit_creation_method SHELXL-97
_cell_angle_alpha 75.70(6)
_cell_angle_beta 88.81(7)
_cell_angle_gamma 74.05(5)
_cell_formula_units_Z 2
_cell_length_a 5.754(4)
_cell_length_b 9.575(4)
_cell_length_c 15.766(17)
_cell_measurement_reflns_used 25
_cell_measurement_temperature 298(2)
_cell_measurement_theta_max 15
_cell_measurement_theta_min 6
_cell_volume 808.2(11)
_computing_cell_refinement 'Nonius CAD4 software'
_computing_data_collection 'Nonius CAD4 software'
_computing_data_reduction 'XCAD (P.McArdle, 2000)'
_computing_molecular_graphics 'ORTEX (P.McArdle, 1995)'
_computing_publication_material 'SHELXL-97/2 (Sheldrick,1997)'
_computing_structure_refinement 'SHELXL-97 (Sheldrick, 1997)'
_computing_structure_solution 'SHELXS-97 (Sheldrick, 1990)'
_diffrn_ambient_temperature 298(2)
_diffrn_measured_fraction_theta_full 0.999
_diffrn_measured_fraction_theta_max 0.999
_diffrn_measurement_device_type '4-circle diffractometer'
_diffrn_measurement_method 'scintillation counter'
_diffrn_radiation_monochromator graphite
_diffrn_radiation_source 'fine-focus sealed tube'
_diffrn_radiation_type MoK\a
_diffrn_radiation_wavelength 0.71073
_diffrn_reflns_av_R_equivalents 0.0269
_diffrn_reflns_av_sigmaI/netI 0.1306
_diffrn_reflns_limit_h_max 6
_diffrn_reflns_limit_h_min -2
_diffrn_reflns_limit_k_max 11
_diffrn_reflns_limit_k_min -10
_diffrn_reflns_limit_l_max 18
_diffrn_reflns_limit_l_min -18
_diffrn_reflns_number 3214
_diffrn_reflns_theta_full 24.98
_diffrn_reflns_theta_max 24.98
_diffrn_reflns_theta_min 1.33
_diffrn_standards_interval_time 1800
_diffrn_standards_number 3
_exptl_absorpt_coefficient_mu 2.656
_exptl_absorpt_correction_T_max 0.7771
_exptl_absorpt_correction_T_min 0.3501
_exptl_absorpt_correction_type psi-scan
_exptl_crystal_colour colorless
_exptl_crystal_density_diffrn 1.579
_exptl_crystal_density_method 'not measured'
_exptl_crystal_description block
_exptl_crystal_F_000 390
_exptl_crystal_size_max 0.50
_exptl_crystal_size_mid 0.10
_exptl_crystal_size_min 0.10
_refine_diff_density_max 1.156
_refine_diff_density_min -0.681
_refine_diff_density_rms 0.135
_refine_ls_extinction_method none
_refine_ls_goodness_of_fit_ref 0.989
_refine_ls_hydrogen_treatment mixed
_refine_ls_matrix_type full
_refine_ls_number_parameters 199
_refine_ls_number_reflns 2832
_refine_ls_number_restraints 0
_refine_ls_restrained_S_all 0.989
_refine_ls_R_factor_all 0.1617
_refine_ls_R_factor_gt 0.0750
_refine_ls_shift/su_max 0.000
_refine_ls_shift/su_mean 0.000
_refine_ls_structure_factor_coef Fsqd
_refine_ls_weighting_details 'calc w=1/[\s^2^(Fo^2^)+(0.1000P)^2^+0.0000P] where P=(Fo^2^+2Fc^2^)/3'
_refine_ls_weighting_scheme calc
_refine_ls_wR_factor_gt 0.1701
_refine_ls_wR_factor_ref 0.1991
_reflns_number_gt 1256
_reflns_number_total 2832
_reflns_threshold_expression >2sigma(I)
_cod_data_source_file jo016388d_s2_1.cif
_cod_data_source_block compound_3
_cod_depositor_comments
;
The following automatic conversions were performed:
'_exptl_absorpt_correction_type' value 'PSI-SCAN' changed to 'psi-scan'
according to '/home/saulius/struct/CIF-dictionaries/cif_core.dic'
dictionary named 'cif_core.dic' version 2.4.1 from 2010-06-29.

Automatic conversion script
Id: cif_fix_enum 1527 2010-12-29 10:47:43Z saulius 
;
_cod_database_code 4022209

loop_
_symmetry_equiv_pos_as_xyz
'x, y, z'
'-x, -y, -z'

loop_
_atom_site_label
_atom_site_type_symbol
_atom_site_fract_x
_atom_site_fract_y
_atom_site_fract_z
_atom_site_U_iso_or_equiv
_atom_site_adp_type
_atom_site_occupancy
_atom_site_symmetry_multiplicity
_atom_site_calc_flag
_atom_site_refinement_flags
Br Br 0.3541(2) 0.20644(12) 0.93030(6) 0.0748(5) Uani 1 1 d .
P P -0.2143(4) 0.2993(2) 0.65610(13) 0.0459(6) Uani 1 1 d .
O1 O -0.1289(10) 0.3620(6) 0.5638(3) 0.0503(15) Uani 1 1 d .
O2 O 0.0283(9) 0.1900(6) 0.7049(3) 0.0429(13) Uani 1 1 d .
O3 O -0.4154(10) 0.2363(7) 0.6583(4) 0.0652(17) Uani 1 1 d .
O4 O -0.2701(11) 0.4377(6) 0.6965(4) 0.0618(17) Uani 1 1 d .
C1 C 0.0697(14) 0.1581(8) 0.7992(5) 0.0410(19) Uani 1 1 d .
H1 H -0.0860 0.1779 0.8269 0.049 Uiso 1 1 calc R
C2 C 0.2061(16) 0.2673(8) 0.8130(5) 0.051(2) Uani 1 1 d .
H2 H 0.3350 0.2665 0.7714 0.061 Uiso 1 1 calc R
C3 C 0.0454(19) 0.4300(10) 0.7984(6) 0.069(3) Uani 1 1 d .
H3A H -0.0799 0.4322 0.8406 0.083 Uiso 1 1 calc R
H3B H 0.1436 0.4916 0.8100 0.083 Uiso 1 1 calc R
C4 C -0.073(2) 0.4984(10) 0.7078(6) 0.076(3) Uani 1 1 d .
H4A H -0.1334 0.6063 0.6987 0.091 Uiso 1 1 calc R
H4B H 0.0456 0.4781 0.6646 0.091 Uiso 1 1 calc R
C11 C 0.2024(15) -0.0066(8) 0.8295(5) 0.041(2) Uani 1 1 d .
C12 C 0.4266(16) -0.0625(9) 0.8016(5) 0.052(2) Uani 1 1 d .
H12 H 0.5002 0.0009 0.7631 0.062 Uiso 1 1 calc R
C13 C 0.5440(18) -0.2134(10) 0.8305(6) 0.063(3) Uani 1 1 d .
H13 H 0.6974 -0.2507 0.8115 0.076 Uiso 1 1 calc R
C14 C 0.440(2) -0.3083(11) 0.8863(6) 0.067(3) Uani 1 1 d .
H14 H 0.5214 -0.4095 0.9065 0.081 Uiso 1 1 calc R
C15 C 0.212(2) -0.2520(11) 0.9120(6) 0.074(3) Uani 1 1 d .
H15 H 0.1351 -0.3172 0.9474 0.089 Uiso 1 1 calc R
C16 C 0.0917(17) -0.0989(10) 0.8865(6) 0.061(3) Uani 1 1 d .
H16 H -0.0586 -0.0606 0.9075 0.073 Uiso 1 1 calc R
C21 C -0.0820(15) 0.2773(8) 0.5003(5) 0.045(2) Uani 1 1 d .
C22 C 0.1490(16) 0.1931(10) 0.4959(5) 0.054(2) Uani 1 1 d .
H22 H 0.2733 0.1875 0.5344 0.064 Uiso 1 1 calc R
C23 C 0.1889(19) 0.1156(10) 0.4302(6) 0.066(3) Uani 1 1 d .
H23 H 0.3427 0.0540 0.4260 0.079 Uiso 1 1 calc R
C24 C 0.011(2) 0.1278(11) 0.3731(6) 0.069(3) Uani 1 1 d .
H24 H 0.0424 0.0760 0.3295 0.083 Uiso 1 1 calc R
C25 C -0.217(2) 0.2161(13) 0.3788(6) 0.076(3) Uani 1 1 d .
H25 H -0.3397 0.2252 0.3385 0.091 Uiso 1 1 calc R
C26 C -0.2658(17) 0.2906(10) 0.4428(6) 0.059(2) Uani 1 1 d .
H26 H -0.4214 0.3496 0.4475 0.071 Uiso 1 1 calc R

loop_
_atom_site_aniso_label
_atom_site_aniso_U_11
_atom_site_aniso_U_22
_atom_site_aniso_U_33
_atom_site_aniso_U_23
_atom_site_aniso_U_13
_atom_site_aniso_U_12
Br 0.0935(9) 0.0678(8) 0.0662(7) -0.0253(5) -0.0113(6) -0.0185(6)
P 0.0459(14) 0.0394(13) 0.0457(13) -0.0059(10) 0.0038(10) -0.0053(11)
O1 0.066(4) 0.043(3) 0.041(3) -0.013(3) 0.008(3) -0.012(3)
O2 0.045(3) 0.032(3) 0.047(3) -0.012(2) 0.005(2) -0.002(3)
O3 0.044(4) 0.081(5) 0.071(4) -0.012(3) 0.008(3) -0.025(3)
O4 0.072(4) 0.035(3) 0.065(4) -0.014(3) 0.008(3) 0.007(3)
C1 0.041(5) 0.032(5) 0.042(5) -0.007(3) 0.004(4) -0.001(4)
C2 0.072(6) 0.031(5) 0.050(5) -0.016(4) 0.002(4) -0.011(4)
C3 0.103(8) 0.040(5) 0.064(6) -0.020(5) 0.004(6) -0.012(5)
C4 0.117(9) 0.030(5) 0.072(7) -0.015(4) 0.001(6) -0.005(6)
C11 0.045(5) 0.030(5) 0.053(5) -0.014(4) 0.008(4) -0.014(4)
C12 0.055(6) 0.045(6) 0.058(5) -0.021(4) 0.019(5) -0.014(5)
C13 0.065(7) 0.050(6) 0.072(6) -0.032(5) 0.003(5) 0.003(6)
C14 0.082(8) 0.040(6) 0.071(7) -0.010(5) -0.011(6) -0.006(6)
C15 0.090(9) 0.053(7) 0.076(7) 0.001(5) -0.007(6) -0.029(6)
C16 0.063(6) 0.040(6) 0.077(6) -0.019(5) 0.006(5) -0.008(5)
C21 0.050(6) 0.036(5) 0.038(5) 0.006(4) 0.003(4) -0.008(4)
C22 0.049(6) 0.050(5) 0.056(5) -0.009(4) 0.008(4) -0.007(5)
C23 0.066(7) 0.053(6) 0.070(6) -0.005(5) 0.022(6) -0.013(5)
C24 0.109(10) 0.045(6) 0.073(7) -0.024(5) 0.022(7) -0.045(7)
C25 0.090(9) 0.078(8) 0.073(7) -0.021(6) -0.011(6) -0.043(7)
C26 0.051(6) 0.062(6) 0.060(6) -0.001(5) -0.009(5) -0.020(5)

loop_
_atom_type_symbol
_atom_type_description
_atom_type_scat_dispersion_real
_atom_type_scat_dispersion_imag
_atom_type_scat_source
C C 0.0033 0.0016 'International Tables Vol C Tables 4.2.6.8 and 6.1.1.4'
H H 0.0000 0.0000 'International Tables Vol C Tables 4.2.6.8 and 6.1.1.4'
O O 0.0106 0.0060 'International Tables Vol C Tables 4.2.6.8 and 6.1.1.4'
P P 0.1023 0.0942 'International Tables Vol C Tables 4.2.6.8 and 6.1.1.4'
Br Br -0.2901 2.4595 'International Tables Vol C Tables 4.2.6.8 and 6.1.1.4'

loop_
_geom_angle_atom_site_label_1
_geom_angle_atom_site_label_2
_geom_angle_atom_site_label_3
_geom_angle
O3 P O1 116.4(3)
O3 P O4 112.9(4)
O1 P O4 102.6(3)
O3 P O2 116.1(3)
O1 P O2 102.2(3)
O4 P O2 105.2(3)
C21 O1 P 121.9(5)
C1 O2 P 122.0(5)
C4 O4 P 117.7(6)
O2 C1 C11 106.3(6)
O2 C1 C2 105.3(6)
C11 C1 C2 116.2(6)
C1 C2 C3 113.6(7)
C1 C2 Br 111.1(5)
C3 C2 Br 107.6(5)
C4 C3 C2 114.6(7)
O4 C4 C3 110.6(8)
C12 C11 C16 120.7(8)
C12 C11 C1 121.0(7)
C16 C11 C1 118.2(7)
C11 C12 C13 119.8(8)
C14 C13 C12 121.1(9)
C13 C14 C15 118.6(9)
C14 C15 C16 121.6(10)
C11 C16 C15 118.0(9)
C22 C21 C26 122.8(8)
C22 C21 O1 118.2(7)
C26 C21 O1 118.8(8)
C21 C22 C23 116.3(8)
C24 C23 C22 121.5(9)
C23 C24 C25 120.2(9)
C26 C25 C24 120.3(9)
C25 C26 C21 118.7(9)

loop_
_geom_bond_atom_site_label_1
_geom_bond_atom_site_label_2
_geom_bond_distance
Br C2 1.935(8)
P O3 1.441(6)
P O1 1.555(6)
P O4 1.563(6)
P O2 1.575(5)
O1 C21 1.415(9)
O2 C1 1.453(8)
O4 C4 1.441(12)
C1 C11 1.510(10)
C1 C2 1.526(11)
C2 C3 1.541(12)
C3 C4 1.505(12)
C11 C12 1.363(11)
C11 C16 1.374(11)
C12 C13 1.379(11)
C13 C14 1.358(13)
C14 C15 1.368(14)
C15 C16 1.397(13)
C21 C22 1.363(11)
C21 C26 1.366(10)
C22 C23 1.397(12)
C23 C24 1.340(13)
C24 C25 1.366(14)
C25 C26 1.357(13)
